data_2104246
loop_
_publ_author_name
'Siegler, Maxime A.'
'Hao, Xiang'
'Parkin, Sean'
'Brock, Carolyn Pratt'

_publ_section_title
;
 Five more phases of the structural family
 [<i>M</i>(H~2~O)~2~(15-crown-5)](NO~3~)~2~
;
_journal_issue 6
_journal_name_full 'Acta Crystallographica Section B'
_journal_page_first 738
_journal_page_last 749
_journal_paper_doi 10.1107/S0108768108034046
_journal_volume 64
_journal_year 2008
_chemical_formula_moiety 'C10 H24 Co O7 2+, 2(N O3 1-)'
_chemical_formula_sum 'C10 H24 Co N2 O13'
_chemical_formula_weight 439.24
_chemical_name_systematic
;
 diaqua(15-crown-5)cobalt(II) nitrate
;
_space_group_IT_number 92
_symmetry_cell_setting tetragonal
_symmetry_space_group_name_Hall 'P 4abw 2nw'
_symmetry_space_group_name_H-M 'P 41 21 2'
_atom_sites_solution_hydrogens geom
_atom_sites_solution_primary direct
_atom_sites_solution_secondary difmap
_audit_creation_method SHELXL-97
_cell_angle_alpha 90.00
_cell_angle_beta 90.00
_cell_angle_gamma 90.00
_cell_formula_units_Z 4
_cell_length_a 8.110(2)
_cell_length_b 8.110(2)
_cell_length_c 27.247(3)
_cell_measurement_reflns_used 8673
_cell_measurement_temperature 323(2)
_cell_measurement_theta_max 67.57
_cell_measurement_theta_min 4.85
_cell_volume 1792.1(7)
_computing_cell_refinement 'Saintplus in APEX2 (Bruker-Nonius,2004)'
_computing_data_collection 'APEX2 (Bruker-Nonius, 2004)'
_computing_data_reduction 'Saintplus in APEX2 (Bruker-Nonius,2004)'
_computing_molecular_graphics 'Mercury (Macrae et al., 2008)'
_computing_publication_material
;
SHELXL-97 (Sheldrick, 2008) and local procedures
;
_computing_structure_refinement 'SHELXL-97 (Sheldrick, 2008)'
_computing_structure_solution 'SHELXS-97 (Sheldrick, 2008)'
_diffrn_ambient_temperature 323(2)
_diffrn_detector_area_resol_mean 18
_diffrn_measured_fraction_theta_full 1.000
_diffrn_measured_fraction_theta_max 1.000
_diffrn_measurement_device_type 'Bruker-Nonius X8 Proteum'
_diffrn_measurement_method '\w and \f scans'
_diffrn_radiation_monochromator 'graded multi-layer optics'
_diffrn_radiation_source 'fine-focus rotating anode'
_diffrn_radiation_type CuK\a
_diffrn_radiation_wavelength 1.54178
_diffrn_reflns_av_R_equivalents 0.0631
_diffrn_reflns_av_sigmaI/netI 0.0244
_diffrn_reflns_limit_h_max 9
_diffrn_reflns_limit_h_min -9
_diffrn_reflns_limit_k_max 9
_diffrn_reflns_limit_k_min -7
_diffrn_reflns_limit_l_max 32
_diffrn_reflns_limit_l_min -32
_diffrn_reflns_number 21414
_diffrn_reflns_theta_full 68.17
_diffrn_reflns_theta_max 68.17
_diffrn_reflns_theta_min 5.69
_diffrn_standards_decay_% <2
_diffrn_standards_number 0
_exptl_absorpt_coefficient_mu 8.173
_exptl_absorpt_correction_T_max 0.292
_exptl_absorpt_correction_T_min 0.193
_exptl_absorpt_correction_type multi-scan
_exptl_absorpt_process_details 'SADABS in APEX2 (Bruker-Nonius, 2004)'
_exptl_crystal_colour purple
_exptl_crystal_density_diffrn 1.628
_exptl_crystal_density_method 'not measured'
_exptl_crystal_description block
_exptl_crystal_F_000 916
_exptl_crystal_size_max 0.20
_exptl_crystal_size_mid 0.15
_exptl_crystal_size_min 0.15
_refine_diff_density_max 0.341
_refine_diff_density_min -0.243
_refine_ls_abs_structure_details 'Flack H D (1983), Acta Cryst. A39, 876-881'
_refine_ls_abs_structure_Flack -0.007(7)
_refine_ls_extinction_coef 0.0084(9)
_refine_ls_extinction_expression Fc^*^=kFc[1+0.001xFc^2^\l^3^/sin(2\q)]^-1/4^
_refine_ls_extinction_method SHELXL
_refine_ls_goodness_of_fit_ref 1.279
_refine_ls_hydrogen_treatment mixed
_refine_ls_matrix_type full
_refine_ls_number_parameters 170
_refine_ls_number_reflns 1635
_refine_ls_number_restraints 18
_refine_ls_restrained_S_all 1.292
_refine_ls_R_factor_all 0.0447
_refine_ls_R_factor_gt 0.0405
_refine_ls_shift/su_max 0.000
_refine_ls_shift/su_mean 0.000
_refine_ls_structure_factor_coef Fsqd
_refine_ls_weighting_details 'calc w=1/[\s^2^(Fo^2^)+(0.0700P)^2^+0.0000P] where P=(Fo^2^+2Fc^2^)/3'
_refine_ls_weighting_scheme calc
_refine_ls_wR_factor_gt 0.1067
_refine_ls_wR_factor_ref 0.1093
_reflns_number_gt 1509
_reflns_number_total 1635
_reflns_threshold_expression >2\s(I)
_cod_data_source_file bs5069.cif
_cod_data_source_block CoZprime0.5
_cod_original_cell_volume 1791.9(7)
_cod_original_sg_symbol_H-M 'P4(1) 2(1) 2'
_cod_database_code 2104246
_cod_database_fobs_code 2104246

loop_
_symmetry_equiv_pos_as_xyz
'x, y, z'
'-x, -y, z+1/2'
'-y+1/2, x+1/2, z+1/4'
'y+1/2, -x+1/2, z+3/4'
'-x+1/2, y+1/2, -z+1/4'
'x+1/2, -y+1/2, -z+3/4'
'y, x, -z'
'-y, -x, -z+1/2'

loop_
_atom_site_type_symbol
_atom_site_label
_atom_site_fract_x
_atom_site_fract_y
_atom_site_fract_z
_atom_site_U_iso_or_equiv
_atom_site_adp_type
_atom_site_calc_flag
_atom_site_refinement_flags
_atom_site_occupancy
_atom_site_disorder_assembly
_atom_site_disorder_group
Co Co1 0.58573(5) 0.58573(5) 0.0000 0.0379(2) Uani d S 1 A -1
O O1 0.8251(5) 0.5733(5) 0.03369(14) 0.0477(10) Uani d PD 0.50 A -1
O O2 0.5973(6) 0.3524(6) 0.0350(2) 0.0701(15) Uani d PD 0.50 A -1
O O3 0.3420(8) 0.4609(6) -0.0115(2) 0.0681(15) Uani d PD 0.50 A -1
O O4 0.4313(6) 0.7297(5) -0.05614(17) 0.0511(10) Uani d PD 0.50 A -1
O O5 0.6944(5) 0.8387(5) -0.00979(13) 0.0437(10) Uani d PD 0.50 A -1
O O6 0.4950(3) 0.6984(3) 0.06273(8) 0.0550(6) Uani d D 1 A -1
H H106 0.418(4) 0.763(5) 0.0582(15) 0.083 Uiso d D 1 B -1
H H206 0.460(5) 0.637(5) 0.0844(13) 0.083 Uiso d D 1 C -1
C C1 0.8311(11) 0.4581(9) 0.0735(3) 0.0586(17) Uani d PD 0.50 A -1
H H1A 0.7779 0.5049 0.1022 0.070 Uiso calc PR 0.50 A -1
H H1B 0.9450 0.4342 0.0818 0.070 Uiso calc PR 0.50 A -1
C C2 0.7452(12) 0.3032(10) 0.0586(5) 0.0573(19) Uani d PD 0.50 A -1
H H2A 0.8137 0.2396 0.0364 0.069 Uiso calc PR 0.50 A -1
H H2B 0.7207 0.2361 0.0872 0.069 Uiso calc PR 0.50 A -1
C C3 0.4758(14) 0.2300(13) 0.0299(5) 0.088(3) Uani d PD 0.50 A -1
H H3A 0.4327 0.2011 0.0620 0.105 Uiso calc PR 0.50 A -1
H H3B 0.5245 0.1318 0.0156 0.105 Uiso calc PR 0.50 A -1
C C4 0.3387(10) 0.2892(7) -0.0020(7) 0.084(3) Uani d PD 0.50 A -1
H H4A 0.3433 0.2306 -0.0330 0.101 Uiso calc PR 0.50 A -1
H H4B 0.2346 0.2618 0.0136 0.101 Uiso calc PR 0.50 A -1
C C5 0.2465(13) 0.5141(13) -0.0520(4) 0.088(3) Uani d PD 0.50 A -1
H H5A 0.1325 0.4801 -0.0483 0.105 Uiso calc PR 0.50 A -1
H H5B 0.2892 0.4683 -0.0824 0.105 Uiso calc PR 0.50 A -1
C C6 0.2596(8) 0.6972(12) -0.0523(5) 0.0573(19) Uani d PD 0.50 A -1
H H6A 0.2006 0.7435 -0.0800 0.069 Uiso calc PR 0.50 A -1
H H6B 0.2151 0.7434 -0.0223 0.069 Uiso calc PR 0.50 A -1
C C7 0.4679(9) 0.9016(7) -0.0600(3) 0.0586(17) Uani d PD 0.50 A -1
H H7A 0.4120 0.9626 -0.0343 0.070 Uiso calc PR 0.50 A -1
H H7B 0.4321 0.9439 -0.0915 0.070 Uiso calc PR 0.50 A -1
C C8 0.6515(8) 0.9189(12) -0.0548(3) 0.0567(15) Uani d PD 0.50 A -1
H H8A 0.7074 0.8671 -0.0822 0.068 Uiso calc PR 0.50 A -1
H H8B 0.6826 1.0343 -0.0537 0.068 Uiso calc PR 0.50 A -1
C C9 0.8672(10) 0.8368(15) 0.0011(6) 0.055(2) Uani d PD 0.50 A -1
H H9A 0.9063 0.9479 0.0072 0.066 Uiso calc PR 0.50 A -1
H H9B 0.9284 0.7915 -0.0264 0.066 Uiso calc PR 0.50 A -1
C C10 0.8908(11) 0.7320(7) 0.0457(3) 0.0567(15) Uani d PD 0.50 A -1
H H10A 1.0070 0.7235 0.0538 0.068 Uiso calc PR 0.50 A -1
H H10B 0.8328 0.7789 0.0735 0.068 Uiso calc PR 0.50 A -1
N N1 0.1916(4) -0.0059(3) 0.09208(9) 0.0498(6) Uani d . 1 . .
O O7 0.2398(3) -0.0706(3) 0.05309(8) 0.0610(6) Uani d . 1 . .
O O8 0.0505(3) 0.0464(4) 0.09653(12) 0.0842(9) Uani d . 1 . .
O O9 0.2855(5) 0.0056(6) 0.12705(11) 0.1103(15) Uani d . 1 . .

loop_
_atom_site_aniso_label
_atom_site_aniso_U_11
_atom_site_aniso_U_22
_atom_site_aniso_U_33
_atom_site_aniso_U_12
_atom_site_aniso_U_13
_atom_site_aniso_U_23
Co1 0.0365(3) 0.0365(3) 0.0407(3) -0.0056(3) 0.0018(2) -0.0018(2)
O1 0.047(2) 0.049(3) 0.047(2) -0.014(2) -0.0113(17) 0.003(2)
O2 0.052(3) 0.053(3) 0.105(4) -0.013(2) -0.018(3) 0.020(3)
O3 0.069(3) 0.054(3) 0.081(3) -0.026(3) -0.026(3) 0.013(2)
O4 0.046(3) 0.044(3) 0.063(3) 0.000(2) -0.002(2) 0.007(2)
O5 0.043(2) 0.043(2) 0.045(2) -0.0058(18) -0.0042(18) 0.0055(17)
O6 0.0649(16) 0.0536(14) 0.0465(11) 0.0107(11) 0.0193(11) 0.0042(10)
C1 0.051(5) 0.067(3) 0.057(4) 0.000(4) -0.014(3) 0.011(3)
C2 0.080(6) 0.041(5) 0.051(3) 0.007(4) -0.026(4) -0.008(4)
C3 0.082(6) 0.047(3) 0.134(9) -0.035(3) -0.010(6) 0.009(5)
C4 0.048(6) 0.047(6) 0.157(8) -0.008(5) 0.002(9) -0.008(8)
C5 0.047(3) 0.082(6) 0.134(9) -0.035(3) -0.009(5) 0.010(6)
C6 0.041(5) 0.080(6) 0.051(3) 0.007(4) 0.008(4) 0.026(4)
C7 0.067(3) 0.051(5) 0.057(4) 0.000(4) -0.011(3) 0.014(3)
C8 0.055(4) 0.052(3) 0.063(3) -0.010(4) 0.006(3) 0.015(2)
C9 0.046(6) 0.054(6) 0.066(3) -0.017(4) -0.010(5) 0.012(5)
C10 0.052(3) 0.055(4) 0.063(3) -0.010(4) -0.015(2) -0.006(3)
N1 0.0504(17) 0.0497(16) 0.0493(14) -0.0030(12) 0.0034(11) -0.0032(12)
O7 0.0620(15) 0.0618(15) 0.0592(13) 0.0014(13) 0.0126(11) -0.0134(11)
O8 0.0547(17) 0.111(2) 0.0865(18) 0.0190(15) -0.0003(13) -0.0357(18)
O9 0.091(2) 0.175(4) 0.0646(16) 0.025(2) -0.0236(17) -0.019(2)

loop_
_atom_type_symbol
_atom_type_description
_atom_type_scat_dispersion_real
_atom_type_scat_dispersion_imag
_atom_type_scat_source
C C 0.0181 0.0091 'International Tables Vol C Tables 4.2.6.8 and 6.1.1.4'
H H 0.0000 0.0000 'International Tables Vol C Tables 4.2.6.8 and 6.1.1.4'
N N 0.0311 0.0180 'International Tables Vol C Tables 4.2.6.8 and 6.1.1.4'
O O 0.0492 0.0322 'International Tables Vol C Tables 4.2.6.8 and 6.1.1.4'
Co Co -2.3653 3.6143 'International Tables Vol C Tables 4.2.6.8 and 6.1.1.4'

loop_
_geom_angle_atom_site_label_1
_geom_angle_atom_site_label_2
_geom_angle_atom_site_label_3
_geom_angle
O6 Co1 O2 92.21(19)
O6 Co1 O1 89.36(14)
O2 Co1 O1 74.11(15)
O6 Co1 O3 90.08(18)
O2 Co1 O3 72.50(18)
O1 Co1 O3 146.55(16)
O6 Co1 O5 80.50(13)
O2 Co1 O5 148.21(16)
O1 Co1 O5 74.90(15)
O3 Co1 O5 137.78(17)
O6 Co1 O4 97.57(13)
O2 Co1 O4 141.01(17)
O1 Co1 O4 143.23(16)
O3 Co1 O4 69.85(16)
O5 Co1 O4 70.79(14)
C10 O1 C1 113.6(5)
C10 O1 Co1 113.1(4)
C1 O1 Co1 112.7(4)
C3 O2 C2 116.0(7)
C3 O2 Co1 123.7(6)
C2 O2 Co1 119.5(5)
C4 O3 C5 115.6(8)
C4 O3 Co1 115.8(5)
C5 O3 Co1 117.0(5)
C7 O4 C6 113.0(6)
C7 O4 Co1 115.5(4)
C6 O4 Co1 113.0(5)
C8 O5 C9 114.8(6)
C8 O5 Co1 114.9(4)
C9 O5 Co1 110.4(4)
Co1 O6 H106 115(3)
Co1 O6 H206 117(3)
H106 O6 H206 103(2)
O1 C1 C2 109.1(7)
O1 C1 H1A 109.9
C2 C1 H1A 109.9
O1 C1 H1B 109.9
C2 C1 H1B 109.9
H1A C1 H1B 108.3
O2 C2 C1 106.3(6)
O2 C2 H2A 110.5
C1 C2 H2A 110.5
O2 C2 H2B 110.5
C1 C2 H2B 110.5
H2A C2 H2B 108.7
O2 C3 C4 110.7(8)
O2 C3 H3A 109.5
C4 C3 H3A 109.5
O2 C3 H3B 109.5
C4 C3 H3B 109.5
H3A C3 H3B 108.1
O3 C4 C3 114.2(8)
O3 C4 H4A 108.7
C3 C4 H4A 108.7
O3 C4 H4B 108.7
C3 C4 H4B 108.7
H4A C4 H4B 107.6
O3 C5 C6 105.6(7)
O3 C5 H5A 110.6
C6 C5 H5A 110.6
O3 C5 H5B 110.6
C6 C5 H5B 110.6
H5A C5 H5B 108.8
O4 C6 C5 104.8(7)
O4 C6 H6A 110.8
C5 C6 H6A 110.8
O4 C6 H6B 110.8
C5 C6 H6B 110.8
H6A C6 H6B 108.9
O4 C7 C8 106.9(6)
O4 C7 H7A 110.3
C8 C7 H7A 110.3
O4 C7 H7B 110.3
C8 C7 H7B 110.3
H7A C7 H7B 108.6
O5 C8 C7 106.2(5)
O5 C8 H8A 110.5
C7 C8 H8A 110.5
O5 C8 H8B 110.5
C7 C8 H8B 110.5
H8A C8 H8B 108.7
O5 C9 C10 107.4(7)
O5 C9 H9A 110.2
C10 C9 H9A 110.2
O5 C9 H9B 110.2
C10 C9 H9B 110.2
H9A C9 H9B 108.5
O1 C10 C9 106.1(6)
O1 C10 H10A 110.5
C9 C10 H10A 110.5
O1 C10 H10B 110.5
C9 C10 H10B 110.5
H10A C10 H10B 108.7
O8 N1 O9 118.5(3)
O8 N1 O7 121.4(3)
O9 N1 O7 120.0(3)

loop_
_geom_bond_atom_site_label_1
_geom_bond_atom_site_label_2
_geom_bond_distance
Co1 O6 2.073(2)
Co1 O2 2.121(5)
Co1 O1 2.149(4)
Co1 O3 2.243(5)
Co1 O5 2.249(4)
Co1 O4 2.296(5)
O1 C10 1.431(5)
O1 C1 1.433(5)
O2 C3 1.406(5)
O2 C2 1.419(5)
O3 C4 1.417(5)
O3 C5 1.416(5)
O4 C7 1.429(5)
O4 C6 1.420(5)
O5 C8 1.430(5)
O5 C9 1.432(5)
O6 H106 0.83(5)
O6 H206 0.82(5)
C1 C2 1.493(5)
C1 H1A 0.9700
C1 H1B 0.9700
C2 H2A 0.9700
C2 H2B 0.9700
C3 C4 1.490(5)
C3 H3A 0.9700
C3 H3B 0.9700
C4 H4A 0.9700
C4 H4B 0.9700
C5 C6 1.488(5)
C5 H5A 0.9700
C5 H5B 0.9700
C6 H6A 0.9700
C6 H6B 0.9700
C7 C8 1.502(5)
C7 H7A 0.9700
C7 H7B 0.9700
C8 H8A 0.9700
C8 H8B 0.9700
C9 C10 1.496(5)
C9 H9A 0.9700
C9 H9B 0.9700
C10 H10A 0.9700
C10 H10B 0.9700
N1 O8 1.226(4)
N1 O9 1.223(4)
N1 O7 1.248(3)

loop_
_geom_torsion_atom_site_label_1
_geom_torsion_atom_site_label_2
_geom_torsion_atom_site_label_3
_geom_torsion_atom_site_label_4
_geom_torsion
O6 Co1 O1 C10 -60.8(5)
O2 Co1 O1 C10 -153.3(5)
O3 Co1 O1 C10 -150.0(5)
O5 Co1 O1 C10 19.5(5)
O4 Co1 O1 C10 41.0(6)
O6 Co1 O1 C1 69.7(4)
O2 Co1 O1 C1 -22.8(5)
O3 Co1 O1 C1 -19.5(6)
O5 Co1 O1 C1 150.0(5)
O4 Co1 O1 C1 171.5(4)
O6 Co1 O2 C3 98.5(9)
O1 Co1 O2 C3 -172.8(10)
O3 Co1 O2 C3 9.1(9)
O5 Co1 O2 C3 173.9(9)
O4 Co1 O2 C3 -6.4(11)
O6 Co1 O2 C2 -92.0(8)
O1 Co1 O2 C2 -3.3(7)
O3 Co1 O2 C2 178.6(8)
O5 Co1 O2 C2 -16.5(10)
O4 Co1 O2 C2 163.1(7)
O6 Co1 O3 C4 -107.8(9)
O2 Co1 O3 C4 -15.5(9)
O1 Co1 O3 C4 -18.8(10)
O5 Co1 O3 C4 176.4(8)
O4 Co1 O3 C4 154.2(9)
O6 Co1 O3 C5 110.6(7)
O2 Co1 O3 C5 -157.1(8)
O1 Co1 O3 C5 -160.4(7)
O5 Co1 O3 C5 34.8(8)
O4 Co1 O3 C5 12.6(7)
O6 Co1 O4 C7 66.8(5)
O2 Co1 O4 C7 169.8(5)
O1 Co1 O4 C7 -32.4(6)
O3 Co1 O4 C7 154.1(5)
O5 Co1 O4 C7 -10.3(4)
O6 Co1 O4 C6 -65.5(6)
O2 Co1 O4 C6 37.5(7)
O1 Co1 O4 C6 -164.7(6)
O3 Co1 O4 C6 21.8(6)
O5 Co1 O4 C6 -142.7(7)
O6 Co1 O5 C8 -123.2(5)
O2 Co1 O5 C8 158.1(5)
O1 Co1 O5 C8 144.9(5)
O3 Co1 O5 C8 -43.7(5)
O4 Co1 O5 C8 -21.6(4)
O6 Co1 O5 C9 105.0(8)
O2 Co1 O5 C9 26.3(9)
O1 Co1 O5 C9 13.1(8)
O3 Co1 O5 C9 -175.5(8)
O4 Co1 O5 C9 -153.5(8)
C10 O1 C1 C2 174.6(8)
Co1 O1 C1 C2 44.3(9)
C3 O2 C2 C1 -163.1(9)
Co1 O2 C2 C1 26.6(12)
O1 C1 C2 O2 -44.3(12)
C2 O2 C3 C4 -171.4(11)
Co1 O2 C3 C4 -1.5(17)
C5 O3 C4 C3 162.3(14)
Co1 O3 C4 C3 20.1(16)
O2 C3 C4 O3 -12.4(19)
C4 O3 C5 C6 176.0(9)
Co1 O3 C5 C6 -42.4(10)
C7 O4 C6 C5 176.4(7)
Co1 O4 C6 C5 -50.0(9)
O3 C5 C6 O4 58.2(10)
C6 O4 C7 C8 170.2(8)
Co1 O4 C7 C8 37.9(7)
C9 O5 C8 C7 177.9(9)
Co1 O5 C8 C7 48.2(8)
O4 C7 C8 O5 -54.3(9)
C8 O5 C9 C10 -173.4(9)
Co1 O5 C9 C10 -41.5(12)
C1 O1 C10 C9 -177.4(8)
Co1 O1 C10 C9 -47.4(8)
O5 C9 C10 O1 58.0(12)
